data_8100412
loop_
_publ_author_name
'Zhu, Hai-Liang'
'Liu, Gao-Feng'
'Meng, Fan-Jin'
'Yang, Feng'
'Wang, Zhen-Dong'

_publ_section_title
;
Refinement of the crystal structure of silver(I) thiocyanate, AgSCN
;
_journal_issue 3
_journal_name_full 'Zeitschrift f\"ur Kristallographie - New Crystal Structures'
_journal_page_first 263
_journal_page_last 264
_journal_volume 218
_journal_year 2003
_chemical_formula_sum 'C Ag N S'
_chemical_formula_weight 165.95
_space_group_IT_number 15
_symmetry_cell_setting monoclinic
_symmetry_space_group_name_Hall '-C 2yc'
_symmetry_space_group_name_H-M 'C 1 2/c 1'
_cell_angle_alpha 90.00
_cell_angle_beta 93.750(10)
_cell_angle_gamma 90.00
_cell_formula_units_Z 8
_cell_length_a 8.792(5)
_cell_length_b 7.998(5)
_cell_length_c 8.207(5)
_cell_measurement_temperature 293(2)
_cell_volume 575.9(6)
_diffrn_ambient_temperature 293(2)
_exptl_crystal_density_diffrn 3.828
_cod_original_sg_symbol_H-M 'C 2/c'
_cod_original_formula_sum 'C1 Ag1 N1 S1'
_cod_database_code 8100412

loop_
_symmetry_equiv_pos_as_xyz
'x, y, z'
'-x, y, -z+1/2'
'x+1/2, y+1/2, z'
'-x+1/2, y+1/2, -z+1/2'
'-x, -y, -z'
'x, -y, z-1/2'
'-x+1/2, -y+1/2, -z'
'x+1/2, -y+1/2, z-1/2'

loop_
_atom_site_label
_atom_site_type_symbol
_atom_site_fract_x
_atom_site_fract_y
_atom_site_fract_z
_atom_site_U_iso_or_equiv
_atom_site_adp_type
_atom_site_occupancy
_atom_site_calc_flag
_atom_site_refinement_flags
_atom_site_disorder_assembly
_atom_site_disorder_group
Ag1 Ag 0.10606(7) 0.35198(8) 0.09516(8) 0.0642(2) Uani 1 d . . .
S1 S 0.23469(18) 0.4679(2) -0.1930(2) 0.0327(4) Uani 1 d . . .
C1 C 0.3547(7) 0.6030(7) -0.1064(7) 0.0262(15) Uani 1 d . . .
N1 N 0.4404(7) 0.7007(6) -0.0439(7) 0.0396(15) Uani 1 d . . .

loop_
_atom_site_aniso_label
_atom_site_aniso_U_11
_atom_site_aniso_U_22
_atom_site_aniso_U_33
_atom_site_aniso_U_23
_atom_site_aniso_U_13
_atom_site_aniso_U_12
Ag1 0.0667(4) 0.0571(4) 0.0647(4) -0.0124(4) -0.0262(3) -0.0214(3)
S1 0.0392(9) 0.0247(8) 0.0321(9) 0.0006(7) -0.0132(8) -0.0029(7)
C1 0.037(3) 0.023(3) 0.018(3) 0.007(3) -0.004(3) 0.005(3)
N1 0.055(3) 0.021(3) 0.042(3) 0.002(3) -0.003(3) -0.005(3)

loop_
_geom_bond_atom_site_label_1
_geom_bond_atom_site_label_2
_geom_bond_distance
_geom_bond_site_symmetry_2
_geom_bond_publ_flag
Ag1 N1 2.161(5) 3_445 ?
Ag1 S1 2.4736(19) 6_566 ?
Ag1 S1 2.843(2) . ?
Ag1 Ag1 3.249(2) 2 ?
Ag1 Ag1 3.3380(18) 5_565 ?
S1 C1 1.640(6) . ?
S1 Ag1 2.4736(19) 6_565 ?
C1 N1 1.179(7) . ?
N1 Ag1 2.161(5) 3 ?
